data_2009937
loop_
_publ_author_name
'Vasudevan, K.T.'
Puttaraja
'Kulkarni, M.V.'

_publ_section_title
;
 2-(<i>o</i>-Methoxyphenoxy)-1-methylbenzimidazole, C~15~H~14~N~2~O~2~
;
_journal_issue 8
_journal_name_full 'Acta Crystallographica Section C'
_journal_page_first 1286
_journal_page_last 1288
_journal_paper_doi 10.1107/S0108270193010728
_journal_volume 50
_journal_year 1994
_chemical_formula_sum 'C15 H14 N2 O2'
_chemical_formula_weight 254.28
_space_group_IT_number 14
_space_group_name_Hall '-P 2yn'
_space_group_name_H-M_alt 'P 1 21/n 1'
_symmetry_cell_setting monoclinic
_symmetry_space_group_name_Hall '-P 2yn'
_symmetry_space_group_name_H-M 'P 1 21/n 1'
_atom_type_scat_source ' Cromer & Mann (1968) and Stewart, Davidson & Simpson (1965)'
_cell_angle_alpha 90
_cell_angle_beta 100.29(2)
_cell_angle_gamma 90
_cell_formula_units_Z 4
_cell_length_a 7.388(3)
_cell_length_b 10.4320(10)
_cell_length_c 16.929(2)
_cell_measurement_reflns_used 25
_cell_measurement_temperature 300
_cell_measurement_theta_max 20
_cell_measurement_theta_min 0
_cell_volume 1283.8(6)
_diffrn_measurement_device 'Enraf-Nonius CAD-4'
_diffrn_measurement_method \w-2\q
_diffrn_radiation_type MoK\a
_diffrn_radiation_wavelength 0.7107
_diffrn_reflns_av_R_equivalents 0.045
_diffrn_reflns_limit_h_max 9
_diffrn_reflns_limit_h_min -9
_diffrn_reflns_limit_k_max 12
_diffrn_reflns_limit_k_min 0
_diffrn_reflns_limit_l_max 20
_diffrn_reflns_limit_l_min 0
_diffrn_reflns_number 2852
_diffrn_reflns_theta_max 27
_diffrn_standards_decay_% 'no significant variation'
_diffrn_standards_interval_count 140
_diffrn_standards_number 2
_exptl_absorpt_coefficient_mu 0.052
_exptl_absorpt_correction_type none
_exptl_crystal_colour Colourless
_exptl_crystal_density_diffrn 1.313
_exptl_crystal_density_meas 1.29(4)
_exptl_crystal_density_method XX??
_exptl_crystal_description Needles
_exptl_crystal_size_max 0.5
_exptl_crystal_size_mid 0.25
_exptl_crystal_size_min 0.17
_refine_diff_density_max 0.18
_refine_diff_density_min -0.22
_refine_ls_hydrogen_treatment 'H atoms refined isotropically'
_refine_ls_number_parameters 228
_refine_ls_number_reflns 1829
_refine_ls_R_factor_obs 0.051
_refine_ls_shift/esd_max 0.056
_refine_ls_structure_factor_coef F
_refine_ls_weighting_details w=1/\s^2^(F)
_refine_ls_weighting_scheme calc
_refine_ls_wR_factor_obs 0.051
_reflns_number_observed 1829
_reflns_number_total 2510
_reflns_observed_criterion I>=3\s(I)
_cod_data_source_file cd1052.cif
_cod_data_source_block cd1052_structure_1_of_1
_cod_depositor_comments
;
The following automatic conversions were performed:

'_refine_ls_weighting_scheme' value 'w=1/\s^2^(F)' was changed to
'calc'. New tag '_refine_ls_weighting_details' was created. The value
of the new tag was set to 'w=1/\s^2^(F)'.

Automatic conversion script
Id: cif_fix_values 3143 2015-03-26 13:38:13Z robertas 
;
_cod_original_cell_volume 1283.90(10)
_cod_original_sg_symbol_H-M 'P 21/n'
_cod_database_code 2009937

loop_
_space_group_symop_id
_space_group_symop_operation_xyz
1 x,y,z
2 -x+1/2,y+1/2,-z+1/2
3 -x,-y,-z
4 x+1/2,-y+1/2,z+1/2

loop_
_atom_site_aniso_label
_atom_site_aniso_U_11
_atom_site_aniso_U_22
_atom_site_aniso_U_33
_atom_site_aniso_U_12
_atom_site_aniso_U_13
_atom_site_aniso_U_23
N(1) .0399(8) .0431(9) .0564(10) .0028(7) .0098(7) .0040(7)
C(2) .0422(10) .0448(10) .0489(10) .0092(8) .0112(8) .0043(9)
N(3) .0567(10) .0440(8) .0510(9) .0078(7) .0198(7) .0057(7)
C(4) .0533(12) .0665(14) .0540(12) .0105(10) .0169(9) .0071(11)
C(5) .0604(14) .0925(19) .0483(13) .0099(12) .0143(10) -.0027(13)
C(6) .0628(15) .0821(17) .0625(14) .0017(12) .0112(11) -.0251(13)
C(7) .0490(12) .0588(14) .0693(14) -.0020(10) .0073(10) -.0146(11)
C(8) .03440(10) .0520(11) .0522(11) .0044(8) .0065(8) -.0008(9)
C(9) .0401(10) .0503(11) .0493(11) .0089(8) .0104(8) .0022(9)
C(10) .0495(12) .0457(12) .0726(15) .0012(10) .0122(11) .0117(11)
O(11) .0731(9) .0450(7) .0534(8) .0109(7) .0257(7) .0077(6)
C(12) .0596(12) .0454(10) .0447(10) .0027(9) .0218(9) .0032(8)
C(13) .0532(11) .0452(10) .0463(10) -.0020(9) .0199(9) .0008(8)
C(14) .0679(14) .0482(12) .0609(13) .0039(11) .0284(11) .0012(10)
C(15) .096(2) .0554(14) .0652(14) -.0138(13) .0336(14) -.0150(11)
C(16) .0846(19) .0785(17) .0573(13) -.0220(15) .0162(13) -.0091(13)
C(17) .0603(14) .0750(15) .0549(13) .0005(12) .0155(10) .0078(11)
O(18) .0551(14) .0489(8) .0741(10) .0017(7) .0105(7) .0011(7)
C(19) .0554(14) .0672(16) .0860(19) .0060(12) .0141(14) .0148(15)

loop_
_atom_site_label
_atom_site_fract_x
_atom_site_fract_y
_atom_site_fract_z
_atom_site_U_iso_or_equiv
N(1) .7351(2) .0474(2) .02150(10) .0463(5)
C(2) .7347(2) .1731(2) .04280(10) .0449(6)
N(3) .7693(2) .2548(2) -.01020(10) .0493(5)
C(4) .8337(3) .2113(2) -.14850(10) .0570(7)
C(5) .8529(3) .1150(3) -.20180(10) .0665(9)
C(6) .8349(3) -.0138(3) -.18180(10) .0691(9)
C(7) .7955(3) -.0499(2) -.10850(10) .0594(8)
C(8) .7758(2) .0479(2) -.05550(10) .0464(6)
C(9) .7957(2) .1770(2) -.07430(10) .0462(6)
C(10) .7098(2) -.0631(2) .0706(2) .0558(8)
O(11) .6983(2) .20000(10) .11620(10) .0554(5)
C(12) .6934(3) .3317(2) .13460(10) .0484(7)
C(13) .5363(3) .4023(2) .10510(10) .0469(6)
C(14) .5345(3) .5310(2) .12520(10) .0569(8)
C(15) .6836(4) .5841(2) .1749(2) .0700(10)
C(16) .8365(4) .5121(3) .20520(10) .0730(10)
C(17) .8407(3) .3846(2) .18390(10) .0627(8)
O(18) .3960(2) .33880(10) .05830(10) .0595(5)
C(19) .2250(3) .4060(3) .0356(2) .0694(10)
H(4) .852(3) .303(2) -.1610(10) .067(7)
H(5) .881(3) .136(2) -.2530(10) .067(6)
H(6) .855(4) -.080(3) -.221(2) .093(8)
H(7) .780(3) -.143(2) -.094(2) .076(7)
H(10)1 .653(5) -.036(3) .118(2) .134(12)
H(10)2 .825(4) -.108(2) .088(2) .107(2)
H(10)3 .635(4) -.121(3) .042(2) .093(9)
H(14) .428(3) .578(2) .1040(10) .061(6)
H(15) .682(3) .675(2) .1920(10) .068(6)
H(16) .940(3) .551(2) .2440(10) .071(7)
H(17) .945(3) .329(2) .2070(10) .062(6)
H(19)1 .234(4) .479(3) .044(2) .095(9)
H(19)2 .140(4) .348(3) .005(2) .094(9)
H(19)3 .177(3) .433(2) .082(2) .078(8)

loop_
_geom_angle_atom_site_label_1
_geom_angle_atom_site_label_2
_geom_angle_atom_site_label_3
_geom_angle
_geom_angle_publ_flag
C(10) N(1) C(2) 127.4(2) yes
C(10) N(1) C(8) 127.7(2) yes
N(1) C(8) C(7) 132.2(2) yes
C(8) C(7) C(6) 116.6(2) yes
C(7) C(6) C(5) 121.8(2) yes
C(6) C(5) C(4) 121.1(2) yes
C(5) C(4) C(9) 118.0(2) yes
C(4) C(9) C(8) 120.1(2) yes
C(9) C(8) C(7) 122.4(2) yes
C(9) C(8) N(1) 105.4(2) yes
C(8) N(1) C(2) 104.80(10) yes
N(1) C(2) N(3) 116.2(2) yes
N(3) C(2) O(11) 126.7(2) yes
C(2) O(11) C(12) 115.10(10) yes
C(13 O(18) C(19) 117.4(2) yes
C(13) C(14) C(15) 119.8(2) yes
C(14) C(15) C(16) 121.5(2) yes
C(15) C(16) C(17) 118.9(2) yes
C(16) C(17) C(12) 119.8(2) yes
C(17) C(12) C(13) 121.9(2) yes
C(12) C(13) C(14) 118.0(2) yes
C(8) C(9) N(3) 110.4(3) yes
C(9) N(3) C(2) 103.2(2) yes

loop_
_geom_bond_atom_site_label_1
_geom_bond_atom_site_label_2
_geom_bond_distance
_geom_bond_publ_flag
C(10) N(1) 1.452(3) yes
C(2) N(1) 1.360(2) yes
C(2) N(3) 1.295(2) yes
C(9) N(3) 1.397(2) yes
C(9) C(8) 1.398(3) yes
C(8) C(7) 1.383(3) yes
C(7) C(6) 1.376(3) yes
C(6) C(5) 1.399(4) yes
C(5) C(4) 1.375(3) yes
C(4) C(9) 1.383(3) yes
C(2) O(11) 1.348(2) yes
O(11) C(12) 1.410(2) yes
C(12) C(17) 1.365(3) yes
C(17) C(16) 1.380(3) yes
C(16) C(15) 1.377(4) yes
C(15) C(14) 1.378(3) yes
C(14) C(13) 1.386(3) yes
C(13) O(18) 1.360(2) yes
O(18) C(19) 1.436(3) yes
